data_7156432
loop_
_publ_author_name
'Bulman Page, Philip C.'
'Kinsey, Francesca S.'
'Chan, Yohan'
'Strutt, Ian R.'
'Slawin, Alexandra M. Z.'
'Jones, Garth A.'

_publ_section_title
;
 Novel binaphthyl and biphenyl \a- and \b-amino acids and esters:
 organocatalysis of asymmetric Diels-Alder reactions. A combined synthetic
 and computational study.
;
_journal_issue 40
_journal_name_full 'Organic &amp; biomolecular chemistry'
_journal_page_first 7400
_journal_page_last 7416
_journal_paper_doi 10.1039/c8ob01795f
_journal_volume 16
_journal_year 2018
_chemical_absolute_configuration ad
_chemical_formula_moiety 'C31 H31 N O2'
_chemical_formula_sum 'C31 H31 N O2'
_chemical_formula_weight 449.59
_space_group_crystal_system monoclinic
_space_group_IT_number 4
_space_group_name_Hall 'P 2yb'
_space_group_name_H-M_alt 'P 1 21 1'
_symmetry_space_group_name_Hall 'P 2yb'
_symmetry_space_group_name_H-M 'P 1 21 1'
_atom_sites_solution_hydrogens geom
_atom_sites_solution_primary direct
_atom_sites_solution_secondary difmap
_audit_creation_date 2016-09-12
_audit_creation_method 'by CrystalStructure 4.2'
_audit_update_record
;
2018-07-25 deposited with the CCDC.
2018-09-17 downloaded from the CCDC.
;
_cell_angle_alpha 90.0000
_cell_angle_beta 113.247(2)
_cell_angle_gamma 90.0000
_cell_formula_units_Z 2
_cell_length_a 8.0982(7)
_cell_length_b 16.4309(13)
_cell_length_c 10.0674(8)
_cell_measurement_reflns_used 6307
_cell_measurement_temperature 125
_cell_measurement_theta_max 67.36
_cell_measurement_theta_min 4.76
_cell_volume 1230.82(18)
_computing_cell_refinement 'CrystalClear-SM Expert 2.0 r2'
_computing_data_collection 'CrystalClear-SM Expert 2.0 r2 (Rigaku, 2009)'
_computing_data_reduction 'CrystalClear-SM Expert 2.0 r2'
_computing_molecular_graphics 'CrystalStructure 4.2'
_computing_publication_material 'CrystalStructure 4.2 (Rigaku, 2015)'
_computing_structure_refinement 'SHELXL Version 2014/7 (Sheldrick, 2008)'
_computing_structure_solution 'SIR2004 (Burla, et al., 2005)'
_diffrn_ambient_temperature 125
_diffrn_detector_area_resol_mean 29.257
_diffrn_measured_fraction_theta_full 0.965
_diffrn_measured_fraction_theta_max 0.965
_diffrn_measurement_device_type 'Rigaku Saturn70'
_diffrn_measurement_method \w
_diffrn_radiation_type 'Cu K\a'
_diffrn_radiation_wavelength 1.54187
_diffrn_reflns_av_R_equivalents 0.0473
_diffrn_reflns_Laue_measured_fraction_full 0.965
_diffrn_reflns_Laue_measured_fraction_max 0.965
_diffrn_reflns_limit_h_max 9
_diffrn_reflns_limit_h_min -9
_diffrn_reflns_limit_k_max 17
_diffrn_reflns_limit_k_min -18
_diffrn_reflns_limit_l_max 12
_diffrn_reflns_limit_l_min -12
_diffrn_reflns_number 14497
_diffrn_reflns_point_group_measured_fraction_full 0.894
_diffrn_reflns_point_group_measured_fraction_max 0.893
_diffrn_reflns_theta_full 67.687
_diffrn_reflns_theta_max 67.709
_diffrn_reflns_theta_min 4.781
_diffrn_standards_number 0
_exptl_absorpt_coefficient_mu 0.584
_exptl_absorpt_correction_type none
_exptl_crystal_colour colorless
_exptl_crystal_density_diffrn 1.213
_exptl_crystal_density_method 'not measured'
_exptl_crystal_description prism
_exptl_crystal_F_000 480.00
_exptl_crystal_size_max 0.100
_exptl_crystal_size_mid 0.100
_exptl_crystal_size_min 0.030
_refine_diff_density_max 0.18
_refine_diff_density_min -0.20
_refine_ls_abs_structure_details
;
 Flack x determined using 1311 quotients [(I+)-(I-)]/[(I+)+(I-)]
 (Parsons, Flack and Wagner, Acta Cryst. B69 (2013) 249-259).
;
_refine_ls_abs_structure_Flack 0.08(16)
_refine_ls_extinction_method none
_refine_ls_goodness_of_fit_ref 1.146
_refine_ls_hydrogen_treatment constr
_refine_ls_number_parameters 307
_refine_ls_number_reflns 3976
_refine_ls_number_restraints 1
_refine_ls_R_factor_all 0.0686
_refine_ls_R_factor_gt 0.0563
_refine_ls_shift/su_max 0.000
_refine_ls_structure_factor_coef Fsqd
_refine_ls_weighting_details 'w = 1/[\s^2^(Fo^2^)+(0.0176P)^2^+0.9893P] where P=(Fo^2^+2Fc^2^)/3'
_refine_ls_weighting_scheme calc
_refine_ls_wR_factor_gt 0.0942
_refine_ls_wR_factor_ref 0.0986
_reflns_Friedel_coverage 0.784
_reflns_Friedel_fraction_full 0.817
_reflns_Friedel_fraction_max 0.816
_reflns_number_gt 3554
_reflns_number_total 3976
_reflns_threshold_expression F^2^>2.0\s(F^2^)
_cod_data_source_file c8ob01795f3.cif
_cod_data_source_block +28
_cod_depositor_comments 'Adding full bibliography for 7156430--7156433.cif.'
_cod_database_code 7156432

loop_
_space_group_symop_id
_space_group_symop_operation_xyz
1 +X,+Y,+Z
2 -X,1/2+Y,-Z

loop_
_atom_site_label
_atom_site_type_symbol
_atom_site_fract_x
_atom_site_fract_y
_atom_site_fract_z
_atom_site_U_iso_or_equiv
_atom_site_adp_type
_atom_site_occupancy
_atom_site_site_symmetry_order
_atom_site_calc_flag
_atom_site_refinement_flags_posn
_atom_site_refinement_flags_adp
O12 O 0.2870(4) -0.06977(18) 0.6298(3) 0.0317(7) Uani 1 1 d . .
O13 O 0.2330(3) 0.05513(17) 0.5278(3) 0.0226(6) Uani 1 1 d . .
N1 N -0.0329(4) 0.0055(2) 0.8633(4) 0.0246(8) Uani 1 1 d . .
C2 C 0.1173(5) -0.0107(3) 0.8179(4) 0.0225(9) Uani 1 1 d . .
H2 H 0.1290 -0.0712 0.8174 0.027 Uiso 1 1 calc R U
C3 C 0.2989(5) 0.0207(3) 0.9259(4) 0.0210(9) Uani 1 1 d . .
C4 C 0.3349(5) 0.1031(2) 0.9558(4) 0.0208(9) Uani 1 1 d . .
C5 C 0.1947(5) 0.1629(2) 0.8680(4) 0.0199(9) Uani 1 1 d . .
C6 C 0.0217(5) 0.1524(3) 0.8589(4) 0.0227(10) Uani 1 1 d . .
C7 C -0.0191(6) 0.0833(3) 0.9390(5) 0.0278(10) Uani 1 1 d . .
H7A H 0.0771 0.0794 1.0371 0.033 Uiso 1 1 calc R U
H7B H -0.1337 0.0943 0.9492 0.033 Uiso 1 1 calc R U
C8 C -0.0569(6) -0.0614(3) 0.9514(5) 0.0308(11) Uani 1 1 d . .
H8A H -0.1398 -0.0435 0.9964 0.037 Uiso 1 1 calc R U
H8B H 0.0604 -0.0743 1.0301 0.037 Uiso 1 1 calc R U
C9 C -0.1303(8) -0.1361(3) 0.8642(5) 0.0429(14) Uani 1 1 d . .
H9 H -0.2467 -0.1331 0.7888 0.051 Uiso 1 1 calc R U
C10 C -0.0450(9) -0.2053(4) 0.8846(6) 0.0592(17) Uani 1 1 d . .
H10A H 0.0717 -0.2103 0.9590 0.071 Uiso 1 1 calc R U
H10B H -0.0995 -0.2507 0.8250 0.071 Uiso 1 1 calc R U
C11 C 0.0656(5) 0.0165(3) 0.6604(4) 0.0215(9) Uani 1 1 d . .
H11A H -0.0489 -0.0098 0.5982 0.026 Uiso 1 1 calc R U
H11B H 0.0469 0.0762 0.6536 0.026 Uiso 1 1 calc R U
C12 C 0.2088(5) -0.0054(3) 0.6068(4) 0.0203(9) Uani 1 1 d . .
C13 C 0.3645(5) 0.0480(3) 0.4596(4) 0.0267(10) Uani 1 1 d . .
C14 C 0.3462(8) 0.1295(3) 0.3864(6) 0.0477(14) Uani 1 1 d . .
H14A H 0.4284 0.1320 0.3366 0.057 Uiso 1 1 calc R U
H14B H 0.2224 0.1365 0.3160 0.057 Uiso 1 1 calc R U
H14C H 0.3760 0.1728 0.4590 0.057 Uiso 1 1 calc R U
C15 C 0.5514(6) 0.0364(3) 0.5748(5) 0.0426(13) Uani 1 1 d . .
H15A H 0.6377 0.0318 0.5291 0.051 Uiso 1 1 calc R U
H15B H 0.5828 0.0833 0.6403 0.051 Uiso 1 1 calc R U
H15C H 0.5547 -0.0132 0.6297 0.051 Uiso 1 1 calc R U
C16 C 0.3103(7) -0.0204(3) 0.3507(5) 0.0369(12) Uani 1 1 d . .
H16A H 0.3977 -0.0249 0.3060 0.044 Uiso 1 1 calc R U
H16B H 0.3071 -0.0717 0.3996 0.044 Uiso 1 1 calc R U
H16C H 0.1910 -0.0092 0.2760 0.044 Uiso 1 1 calc R U
C17 C 0.4308(6) -0.0372(3) 1.0028(4) 0.0241(10) Uani 1 1 d . .
H17 H 0.4067 -0.0933 0.9805 0.029 Uiso 1 1 calc R U
C18 C 0.5913(6) -0.0153(3) 1.1078(4) 0.0260(10) Uani 1 1 d . .
H18 H 0.6791 -0.0556 1.1547 0.031 Uiso 1 1 calc R U
C19 C 0.6272(5) 0.0676(3) 1.1469(4) 0.0241(10) Uani 1 1 d . .
C20 C 0.7878(6) 0.0925(3) 1.2623(4) 0.0308(11) Uani 1 1 d . .
H20 H 0.8768 0.0530 1.3112 0.037 Uiso 1 1 calc R U
C21 C 0.8170(6) 0.1717(3) 1.3043(5) 0.0345(12) Uani 1 1 d . .
H21 H 0.9257 0.1871 1.3814 0.041 Uiso 1 1 calc R U
C22 C 0.6857(6) 0.2310(3) 1.2333(5) 0.0322(11) Uani 1 1 d . .
H22 H 0.7047 0.2860 1.2646 0.039 Uiso 1 1 calc R U
C23 C 0.5317(6) 0.2095(3) 1.1202(4) 0.0246(10) Uani 1 1 d . .
H23 H 0.4453 0.2503 1.0728 0.030 Uiso 1 1 calc R U
C24 C 0.4970(5) 0.1275(3) 1.0710(4) 0.0217(9) Uani 1 1 d . .
C25 C 0.2310(5) 0.2232(2) 0.7798(4) 0.0210(9) Uani 1 1 d . .
C26 C 0.4026(5) 0.2360(3) 0.7775(4) 0.0225(9) Uani 1 1 d . .
H26 H 0.5018 0.2049 0.8398 0.027 Uiso 1 1 calc R U
C27 C 0.4284(6) 0.2921(3) 0.6878(5) 0.0285(10) Uani 1 1 d . .
H27 H 0.5457 0.3003 0.6902 0.034 Uiso 1 1 calc R U
C28 C 0.2840(6) 0.3378(3) 0.5919(5) 0.0297(10) Uani 1 1 d . .
H28 H 0.3034 0.3761 0.5288 0.036 Uiso 1 1 calc R U
C29 C 0.1163(6) 0.3271(3) 0.5896(5) 0.0281(10) Uani 1 1 d . .
H29 H 0.0189 0.3582 0.5246 0.034 Uiso 1 1 calc R U
C30 C 0.0855(6) 0.2704(2) 0.6828(5) 0.0261(10) Uani 1 1 d . .
C31 C -0.0903(6) 0.2578(3) 0.6791(5) 0.0301(11) Uani 1 1 d . .
H31 H -0.1880 0.2893 0.6159 0.036 Uiso 1 1 calc R U
C32 C -0.1186(6) 0.2009(3) 0.7654(5) 0.0276(10) Uani 1 1 d . .
H32 H -0.2364 0.1938 0.7625 0.033 Uiso 1 1 calc R U

loop_
_atom_site_aniso_label
_atom_site_aniso_U_11
_atom_site_aniso_U_22
_atom_site_aniso_U_33
_atom_site_aniso_U_23
_atom_site_aniso_U_13
_atom_site_aniso_U_12
O12 0.0389(18) 0.0221(18) 0.0398(18) 0.0065(14) 0.0217(15) 0.0077(15)
O13 0.0267(15) 0.0217(17) 0.0226(15) 0.0042(13) 0.0134(13) 0.0048(13)
N1 0.0265(19) 0.023(2) 0.0293(19) -0.0009(16) 0.0161(16) -0.0044(15)
C2 0.024(2) 0.019(2) 0.027(2) -0.0001(18) 0.0121(19) -0.0017(18)
C3 0.024(2) 0.024(2) 0.019(2) 0.0009(17) 0.0127(17) 0.0018(18)
C4 0.023(2) 0.023(2) 0.019(2) 0.0020(17) 0.0125(18) 0.0003(17)
C5 0.024(2) 0.017(2) 0.019(2) -0.0028(17) 0.0074(17) -0.0014(18)
C6 0.021(2) 0.022(2) 0.026(2) -0.0068(19) 0.0101(19) -0.0034(18)
C7 0.024(2) 0.033(3) 0.030(2) -0.001(2) 0.014(2) 0.001(2)
C8 0.037(3) 0.030(3) 0.030(2) 0.002(2) 0.018(2) -0.007(2)
C9 0.056(3) 0.036(3) 0.037(3) -0.001(2) 0.018(3) -0.023(3)
C10 0.102(5) 0.033(4) 0.055(4) -0.009(3) 0.045(4) -0.021(4)
C11 0.018(2) 0.021(2) 0.024(2) -0.0037(18) 0.0052(17) -0.0055(17)
C12 0.019(2) 0.022(2) 0.017(2) -0.0041(18) 0.0034(17) -0.0047(19)
C13 0.028(2) 0.028(3) 0.030(2) 0.000(2) 0.018(2) 0.000(2)
C14 0.068(4) 0.039(3) 0.056(3) 0.007(3) 0.045(3) 0.006(3)
C15 0.024(2) 0.058(4) 0.047(3) -0.010(3) 0.016(2) -0.011(2)
C16 0.043(3) 0.043(3) 0.032(3) -0.007(2) 0.023(2) -0.004(2)
C17 0.032(3) 0.020(2) 0.024(2) 0.0002(18) 0.016(2) 0.0012(19)
C18 0.026(2) 0.030(3) 0.024(2) 0.0073(19) 0.012(2) 0.0081(19)
C19 0.023(2) 0.032(3) 0.021(2) 0.0039(19) 0.0129(18) 0.0027(19)
C20 0.027(2) 0.043(3) 0.022(2) 0.004(2) 0.009(2) 0.004(2)
C21 0.029(3) 0.049(3) 0.023(2) -0.003(2) 0.006(2) -0.010(2)
C22 0.039(3) 0.031(3) 0.028(2) -0.008(2) 0.015(2) -0.015(2)
C23 0.027(2) 0.026(3) 0.021(2) 0.0019(18) 0.0097(19) -0.0005(19)
C24 0.023(2) 0.026(2) 0.020(2) 0.0023(18) 0.0132(18) -0.0028(19)
C25 0.023(2) 0.016(2) 0.022(2) -0.0059(17) 0.0085(18) 0.0020(18)
C26 0.022(2) 0.019(2) 0.026(2) 0.0016(18) 0.0088(18) 0.0016(18)
C27 0.027(2) 0.026(3) 0.035(3) 0.001(2) 0.016(2) -0.001(2)
C28 0.039(3) 0.021(2) 0.029(2) 0.008(2) 0.013(2) -0.001(2)
C29 0.029(2) 0.020(2) 0.031(2) 0.0036(19) 0.007(2) 0.0023(19)
C30 0.030(2) 0.018(2) 0.030(2) -0.0039(18) 0.011(2) 0.0001(19)
C31 0.022(2) 0.024(3) 0.039(3) 0.001(2) 0.007(2) 0.0050(19)
C32 0.021(2) 0.025(3) 0.038(3) -0.002(2) 0.013(2) 0.0004(19)

loop_
_atom_type_symbol
_atom_type_description
_atom_type_scat_dispersion_real
_atom_type_scat_dispersion_imag
_atom_type_scat_source
C C 0.0181 0.0091
;
International Tables for Crystallography
(Vol. C, Tables 4.2.6.8 and 6.1.1.4)
;
H H 0.0000 0.0000
;
International Tables for Crystallography
(Vol. C, Table 6.1.1.4)
;
N N 0.0311 0.0180
;
International Tables for Crystallography
(Vol. C, Tables 4.2.6.8 and 6.1.1.4)
;
O O 0.0492 0.0322
;
International Tables for Crystallography
(Vol. C, Tables 4.2.6.8 and 6.1.1.4)
;

loop_
_geom_angle_atom_site_label_1
_geom_angle_atom_site_label_2
_geom_angle_atom_site_label_3
_geom_angle
C12 O13 C13 121.2(3)
C7 N1 C8 109.8(3)
C7 N1 C2 114.3(3)
C8 N1 C2 111.8(3)
N1 C2 C3 113.3(3)
N1 C2 C11 110.1(3)
C3 C2 C11 115.4(3)
N1 C2 H2 105.7
C3 C2 H2 105.7
C11 C2 H2 105.7
C4 C3 C17 119.2(4)
C4 C3 C2 122.7(4)
C17 C3 C2 118.0(4)
C3 C4 C24 119.8(4)
C3 C4 C5 117.7(4)
C24 C4 C5 122.4(4)
C6 C5 C25 119.7(4)
C6 C5 C4 118.1(4)
C25 C5 C4 121.7(3)
C5 C6 C32 120.4(4)
C5 C6 C7 119.5(4)
C32 C6 C7 119.9(4)
N1 C7 C6 111.5(3)
N1 C7 H7A 109.3
C6 C7 H7A 109.3
N1 C7 H7B 109.3
C6 C7 H7B 109.3
H7A C7 H7B 108.0
N1 C8 C9 112.1(4)
N1 C8 H8A 109.2
C9 C8 H8A 109.2
N1 C8 H8B 109.2
C9 C8 H8B 109.2
H8A C8 H8B 107.9
C10 C9 C8 124.2(5)
C10 C9 H9 117.9
C8 C9 H9 117.9
C9 C10 H10A 120.0
C9 C10 H10B 120.0
H10A C10 H10B 120.0
C12 C11 C2 111.5(3)
C12 C11 H11A 109.3
C2 C11 H11A 109.3
C12 C11 H11B 109.3
C2 C11 H11B 109.3
H11A C11 H11B 108.0
O12 C12 O13 125.2(4)
O12 C12 C11 124.2(4)
O13 C12 C11 110.6(3)
O13 C13 C14 101.9(3)
O13 C13 C16 109.8(3)
C14 C13 C16 111.3(4)
O13 C13 C15 109.8(3)
C14 C13 C15 111.2(4)
C16 C13 C15 112.3(4)
C13 C14 H14A 109.5
C13 C14 H14B 109.5
H14A C14 H14B 109.5
C13 C14 H14C 109.5
H14A C14 H14C 109.5
H14B C14 H14C 109.5
C13 C15 H15A 109.5
C13 C15 H15B 109.5
H15A C15 H15B 109.5
C13 C15 H15C 109.5
H15A C15 H15C 109.5
H15B C15 H15C 109.5
C13 C16 H16A 109.5
C13 C16 H16B 109.5
H16A C16 H16B 109.5
C13 C16 H16C 109.5
H16A C16 H16C 109.5
H16B C16 H16C 109.5
C18 C17 C3 122.1(4)
C18 C17 H17 118.9
C3 C17 H17 118.9
C17 C18 C19 119.9(4)
C17 C18 H18 120.0
C19 C18 H18 120.0
C18 C19 C20 121.7(4)
C18 C19 C24 119.2(4)
C20 C19 C24 119.0(4)
C21 C20 C19 121.4(4)
C21 C20 H20 119.3
C19 C20 H20 119.3
C20 C21 C22 120.0(4)
C20 C21 H21 120.0
C22 C21 H21 120.0
C23 C22 C21 120.2(4)
C23 C22 H22 119.9
C21 C22 H22 119.9
C22 C23 C24 121.7(4)
C22 C23 H23 119.2
C24 C23 H23 119.2
C4 C24 C19 119.4(4)
C4 C24 C23 122.8(4)
C19 C24 C23 117.7(4)
C26 C25 C30 117.3(4)
C26 C25 C5 123.7(4)
C30 C25 C5 118.9(3)
C27 C26 C25 121.3(4)
C27 C26 H26 119.3
C25 C26 H26 119.3
C26 C27 C28 120.9(4)
C26 C27 H27 119.6
C28 C27 H27 119.6
C29 C28 C27 119.8(4)
C29 C28 H28 120.1
C27 C28 H28 120.1
C28 C29 C30 120.7(4)
C28 C29 H29 119.7
C30 C29 H29 119.7
C29 C30 C31 121.0(4)
C29 C30 C25 119.9(4)
C31 C30 C25 119.1(4)
C32 C31 C30 120.3(4)
C32 C31 H31 119.9
C30 C31 H31 119.9
C31 C32 C6 121.6(4)
C31 C32 H32 119.2
C6 C32 H32 119.2

loop_
_geom_bond_atom_site_label_1
_geom_bond_atom_site_label_2
_geom_bond_distance
O12 C12 1.208(5)
O13 C12 1.336(5)
O13 C13 1.482(5)
N1 C7 1.468(5)
N1 C8 1.473(5)
N1 C2 1.483(5)
C2 C3 1.532(6)
C2 C11 1.538(5)
C2 H2 1.0000
C3 C4 1.392(6)
C3 C17 1.411(6)
C4 C24 1.424(6)
C4 C5 1.498(6)
C5 C6 1.378(6)
C5 C25 1.437(6)
C6 C32 1.404(6)
C6 C7 1.502(6)
C7 H7A 0.9900
C7 H7B 0.9900
C8 C9 1.490(6)
C8 H8A 0.9900
C8 H8B 0.9900
C9 C10 1.303(7)
C9 H9 0.9500
C10 H10A 0.9500
C10 H10B 0.9500
C11 C12 1.503(6)
C11 H11A 0.9900
C11 H11B 0.9900
C13 C14 1.507(7)
C13 C16 1.510(6)
C13 C15 1.512(6)
C14 H14A 0.9800
C14 H14B 0.9800
C14 H14C 0.9800
C15 H15A 0.9800
C15 H15B 0.9800
C15 H15C 0.9800
C16 H16A 0.9800
C16 H16B 0.9800
C16 H16C 0.9800
C17 C18 1.361(6)
C17 H17 0.9500
C18 C19 1.416(6)
C18 H18 0.9500
C19 C20 1.420(6)
C19 C24 1.424(6)
C20 C21 1.360(7)
C20 H20 0.9500
C21 C22 1.410(7)
C21 H21 0.9500
C22 C23 1.362(6)
C22 H22 0.9500
C23 C24 1.425(6)
C23 H23 0.9500
C25 C26 1.415(5)
C25 C30 1.426(6)
C26 C27 1.363(6)
C26 H26 0.9500
C27 C28 1.405(6)
C27 H27 0.9500
C28 C29 1.360(6)
C28 H28 0.9500
C29 C30 1.414(6)
C29 H29 0.9500
C30 C31 1.424(6)
C31 C32 1.356(6)
C31 H31 0.9500
C32 H32 0.9500

loop_
_geom_torsion_atom_site_label_1
_geom_torsion_atom_site_label_2
_geom_torsion_atom_site_label_3
_geom_torsion_atom_site_label_4
_geom_torsion
C7 N1 C2 C3 35.8(5)
C8 N1 C2 C3 -89.6(4)
C7 N1 C2 C11 -95.0(4)
C8 N1 C2 C11 139.5(3)
N1 C2 C3 C4 -65.0(5)
C11 C2 C3 C4 63.2(5)
N1 C2 C3 C17 111.9(4)
C11 C2 C3 C17 -120.0(4)
C17 C3 C4 C24 -5.2(6)
C2 C3 C4 C24 171.5(4)
C17 C3 C4 C5 177.6(3)
C2 C3 C4 C5 -5.6(6)
C3 C4 C5 C6 52.4(5)
C24 C4 C5 C6 -124.6(4)
C3 C4 C5 C25 -119.4(4)
C24 C4 C5 C25 63.5(5)
C25 C5 C6 C32 -0.8(6)
C4 C5 C6 C32 -172.8(4)
C25 C5 C6 C7 173.3(4)
C4 C5 C6 C7 1.3(5)
C8 N1 C7 C6 175.0(3)
C2 N1 C7 C6 48.5(5)
C5 C6 C7 N1 -77.9(5)
C32 C6 C7 N1 96.3(4)
C7 N1 C8 C9 161.4(4)
C2 N1 C8 C9 -70.7(5)
N1 C8 C9 C10 116.9(5)
N1 C2 C11 C12 -175.2(3)
C3 C2 C11 C12 55.0(5)
C13 O13 C12 O12 -0.4(6)
C13 O13 C12 C11 -178.7(3)
C2 C11 C12 O12 42.6(5)
C2 C11 C12 O13 -139.0(3)
C12 O13 C13 C14 -179.1(4)
C12 O13 C13 C16 62.9(5)
C12 O13 C13 C15 -61.1(5)
C4 C3 C17 C18 1.5(6)
C2 C3 C17 C18 -175.5(4)
C3 C17 C18 C19 2.6(6)
C17 C18 C19 C20 175.7(4)
C17 C18 C19 C24 -2.8(6)
C18 C19 C20 C21 -176.4(4)
C24 C19 C20 C21 2.1(6)
C19 C20 C21 C22 0.4(7)
C20 C21 C22 C23 -1.8(7)
C21 C22 C23 C24 0.8(6)
C3 C4 C24 C19 5.0(6)
C5 C4 C24 C19 -178.0(4)
C3 C4 C24 C23 -171.3(4)
C5 C4 C24 C23 5.7(6)
C18 C19 C24 C4 -1.0(6)
C20 C19 C24 C4 -179.5(4)
C18 C19 C24 C23 175.5(4)
C20 C19 C24 C23 -3.1(6)
C22 C23 C24 C4 178.0(4)
C22 C23 C24 C19 1.7(6)
C6 C5 C25 C26 -177.3(4)
C4 C5 C25 C26 -5.6(6)
C6 C5 C25 C30 -0.9(6)
C4 C5 C25 C30 170.9(4)
C30 C25 C26 C27 1.0(6)
C5 C25 C26 C27 177.5(4)
C25 C26 C27 C28 -1.5(7)
C26 C27 C28 C29 1.0(7)
C27 C28 C29 C30 0.0(7)
C28 C29 C30 C31 -178.8(4)
C28 C29 C30 C25 -0.5(6)
C26 C25 C30 C29 0.0(6)
C5 C25 C30 C29 -176.7(4)
C26 C25 C30 C31 178.4(4)
C5 C25 C30 C31 1.7(6)
C29 C30 C31 C32 177.5(4)
C25 C30 C31 C32 -0.9(6)
C30 C31 C32 C6 -0.8(7)
C5 C6 C32 C31 1.7(6)
C7 C6 C32 C31 -172.4(4)
